data_2204584
loop_
_publ_author_name
'Hou, Zhong-Ke'
'Ao, Cong-Cong'
'Song, Jian'
'Chen, Li-Gong'

_publ_section_title
2-Fluoro-<i>N</i>-[7-fluoro-3,4-dihydro-2-methyl-3-oxo-4-(prop-2-ynyl)-2<i>H</i>-1,4-benzoxazin-6-yl]benzamide
_journal_issue 11
_journal_name_full 'Acta Crystallographica Section E'
_journal_page_first o1957
_journal_page_last o1958
_journal_paper_doi 10.1107/S1600536804024304
_journal_volume 60
_journal_year 2004
_chemical_formula_iupac 'C19 H14 F2 N2 O3'
_chemical_formula_moiety 'C19 H14 F2 N2 O3'
_chemical_formula_sum 'C19 H14 F2 N2 O3'
_chemical_formula_weight 356.32
_chemical_melting_point 229.42
_chemical_name_systematic
;
2-Fluoro-N-[7-fluoro-3,4-dihydro-2-methyl-3-oxo-4-(prop-2-ynyl)-
2H-1,4-benzoxazin-6-yl]benzamide
;
_space_group_IT_number 61
_symmetry_cell_setting orthorhombic
_symmetry_space_group_name_Hall '-P 2ac 2ab'
_symmetry_space_group_name_H-M 'P b c a'
_cell_angle_alpha 90.00
_cell_angle_beta 90.00
_cell_angle_gamma 90.00
_cell_formula_units_Z 8
_cell_length_a 10.904(4)
_cell_length_b 8.670(3)
_cell_length_c 35.271(13)
_cell_measurement_reflns_used 783
_cell_measurement_temperature 293(2)
_cell_measurement_theta_max 21.76
_cell_measurement_theta_min 3.06
_cell_volume 3334(2)
_computing_cell_refinement SMART
_computing_data_collection 'SMART (Bruker, 1997)'
_computing_data_reduction 'SAINT (Bruker, 1997)'
_computing_molecular_graphics 'SHELXTL (Bruker, 1997)'
_computing_publication_material SHELXTL
_computing_structure_refinement 'SHELXL97 (Sheldrick, 1997)'
_computing_structure_solution 'SHELXS97 (Sheldrick, 1997)'
_diffrn_ambient_temperature 293(2)
_diffrn_measured_fraction_theta_full 0.999
_diffrn_measured_fraction_theta_max 0.999
_diffrn_measurement_device_type 'Bruker SMART 1000 CCD area-detector'
_diffrn_measurement_method '\f and \w'
_diffrn_radiation_monochromator graphite
_diffrn_radiation_source 'fine-focus sealed tube'
_diffrn_radiation_type MoK\a
_diffrn_radiation_wavelength 0.71073
_diffrn_reflns_av_R_equivalents 0.0453
_diffrn_reflns_av_sigmaI/netI 0.0361
_diffrn_reflns_limit_h_max 11
_diffrn_reflns_limit_h_min -12
_diffrn_reflns_limit_k_max 10
_diffrn_reflns_limit_k_min -10
_diffrn_reflns_limit_l_max 19
_diffrn_reflns_limit_l_min -41
_diffrn_reflns_number 14457
_diffrn_reflns_theta_full 25.01
_diffrn_reflns_theta_max 25.01
_diffrn_reflns_theta_min 1.15
_diffrn_standards_number 0
_exptl_absorpt_coefficient_mu 0.112
_exptl_absorpt_correction_T_max 0.976
_exptl_absorpt_correction_T_min 0.937
_exptl_absorpt_correction_type multi-scan
_exptl_absorpt_process_details '(SADABS; Bruker, 1997)'
_exptl_crystal_colour colorless
_exptl_crystal_density_diffrn 1.419
_exptl_crystal_density_method 'not measured'
_exptl_crystal_description block
_exptl_crystal_F_000 1472
_exptl_crystal_size_max 0.34
_exptl_crystal_size_mid 0.30
_exptl_crystal_size_min 0.22
_refine_diff_density_max 0.268
_refine_diff_density_min -0.162
_refine_ls_extinction_method none
_refine_ls_goodness_of_fit_ref 1.111
_refine_ls_hydrogen_treatment constr
_refine_ls_matrix_type full
_refine_ls_number_parameters 236
_refine_ls_number_reflns 2942
_refine_ls_number_restraints 0
_refine_ls_restrained_S_all 1.111
_refine_ls_R_factor_all 0.0907
_refine_ls_R_factor_gt 0.0543
_refine_ls_shift/su_max 0.001
_refine_ls_shift/su_mean 0.000
_refine_ls_structure_factor_coef Fsqd
_refine_ls_weighting_details 'calc w = 1/[\s^2^(Fo^2^)+(0.0402P)^2^+2.5094P] where P = (Fo^2^+2Fc^2^)/3'
_refine_ls_weighting_scheme calc
_refine_ls_wR_factor_ref 0.1371
_reflns_number_gt 2003
_reflns_number_total 2942
_reflns_threshold_expression I>2\s(I)
_cod_data_source_file wn6284.cif
_cod_data_source_block I
_cod_depositor_comments
;
The following automatic conversions were performed:
'_symmetry_cell_setting' value 'Orthorhombic' changed to 'orthorhombic'
according to '/home/saulius/struct/CIF-dictionaries/cif_core.dic'
dictionary named 'cif_core.dic' version 2.4.1 from 2010-06-29.

Automatic conversion script
Id: cif_fix_enum 1527 2010-12-29 10:47:43Z saulius 

The following automatic conversions were performed:

'_symmetry_cell_setting' value 'Orthorhombic' changed to
'orthorhombic' according to
/home/saulius/struct/CIF-dictionaries/cif_core.dic dictionary named
'cif_core.dic' version 2.4.1 from 2010-06-29.

Automatic conversion script
Id: cif_fix_values 1715 2011-07-08 13:25:40Z adriana 
;
_cod_database_code 2204584
_cod_database_fobs_code 2204584

loop_
_symmetry_equiv_pos_as_xyz
'x, y, z'
'-x+1/2, -y, z+1/2'
'-x, y+1/2, -z+1/2'
'x+1/2, -y+1/2, -z'
'-x, -y, -z'
'x-1/2, y, -z-1/2'
'x, -y-1/2, z-1/2'
'-x-1/2, y-1/2, z'

loop_
_atom_site_label
_atom_site_fract_x
_atom_site_fract_y
_atom_site_fract_z
_atom_site_U_iso_or_equiv
_atom_site_adp_type
_atom_site_calc_flag
_atom_site_refinement_flags
_atom_site_occupancy
_atom_site_type_symbol
F1 0.27155(19) 1.1759(2) 0.38709(6) 0.0876(7) Uani d . 1 F
F2 0.2597(2) 1.0144(3) 0.47901(6) 0.0946(8) Uani d . 1 F
O1 0.7390(2) 0.9232(3) 0.24376(5) 0.0585(6) Uani d . 1 O
O2 0.50254(18) 1.1674(2) 0.27383(5) 0.0498(5) Uani d . 1 O
O3 0.5263(2) 0.7465(3) 0.42645(6) 0.0774(8) Uani d . 1 O
N1 0.6508(2) 0.9402(2) 0.30202(6) 0.0389(5) Uani d . 1 N
N2 0.4048(2) 0.9536(3) 0.41919(7) 0.0521(7) Uani d . 1 N
H2 0.3494 1.0075 0.4304 0.062 Uiso calc R 1 H
C1 0.6549(3) 0.9671(3) 0.26369(8) 0.0429(7) Uani d . 1 C
C2 0.5435(3) 1.0495(3) 0.24762(8) 0.0512(8) Uani d . 1 C
H2A 0.4773 0.9742 0.2444 0.061 Uiso calc R 1 H
C3 0.5674(3) 1.1245(4) 0.21061(8) 0.0673(10) Uani d . 1 C
H3A 0.4925 1.1672 0.2009 0.101 Uiso calc R 1 H
H3B 0.5985 1.0494 0.1931 0.101 Uiso calc R 1 H
H3C 0.6266 1.2053 0.2139 0.101 Uiso calc R 1 H
C4 0.4781(3) 1.1098(3) 0.30932(8) 0.0425(7) Uani d . 1 C
C5 0.3835(3) 1.1717(4) 0.33014(9) 0.0533(8) Uani d . 1 C
H5 0.3344 1.2499 0.3203 0.064 Uiso calc R 1 H
C6 0.3639(3) 1.1144(4) 0.36583(9) 0.0550(8) Uani d . 1 C
C7 0.4325(3) 0.9977(3) 0.38166(8) 0.0463(7) Uani d . 1 C
C8 0.5279(3) 0.9375(3) 0.36030(8) 0.0429(7) Uani d . 1 C
H8 0.5764 0.8590 0.3702 0.051 Uiso calc R 1 H
C9 0.5512(2) 0.9940(3) 0.32421(7) 0.0384(6) Uani d . 1 C
C10 0.7480(3) 0.8473(3) 0.31903(7) 0.0411(7) Uani d . 1 C
H10A 0.8034 0.8129 0.2992 0.049 Uiso calc R 1 H
H10B 0.7120 0.7565 0.3306 0.049 Uiso calc R 1 H
C11 0.8181(3) 0.9321(3) 0.34776(8) 0.0448(7) Uani d . 1 C
C12 0.8743(3) 0.9998(4) 0.37055(9) 0.0649(9) Uani d . 1 C
H12 0.9189 1.0538 0.3887 0.078 Uiso calc R 1 H
C13 0.4535(3) 0.8385(4) 0.43968(8) 0.0493(7) Uani d . 1 C
C14 0.4181(3) 0.8279(3) 0.48066(8) 0.0479(7) Uani d . 1 C
C15 0.3290(3) 0.9120(4) 0.49887(9) 0.0587(9) Uani d . 1 C
C16 0.3037(4) 0.8987(5) 0.53685(10) 0.0725(10) Uani d . 1 C
H16 0.2429 0.9586 0.5480 0.087 Uiso calc R 1 H
C17 0.3696(4) 0.7960(5) 0.55788(10) 0.0736(11) Uani d . 1 C
H17 0.3533 0.7849 0.5836 0.088 Uiso calc R 1 H
C18 0.4597(4) 0.7089(4) 0.54125(9) 0.0724(10) Uani d . 1 C
H18 0.5050 0.6392 0.5556 0.087 Uiso calc R 1 H
C19 0.4827(3) 0.7258(4) 0.50300(9) 0.0612(9) Uani d . 1 C
H19 0.5438 0.6662 0.4919 0.073 Uiso calc R 1 H

loop_
_atom_site_aniso_label
_atom_site_aniso_U_11
_atom_site_aniso_U_22
_atom_site_aniso_U_33
_atom_site_aniso_U_12
_atom_site_aniso_U_13
_atom_site_aniso_U_23
F1 0.0780(14) 0.0988(16) 0.0858(14) 0.0448(13) 0.0331(12) 0.0099(12)
F2 0.0882(15) 0.1190(18) 0.0768(13) 0.0476(14) 0.0331(13) 0.0122(13)
O1 0.0544(13) 0.0735(15) 0.0476(11) 0.0186(12) 0.0092(11) 0.0023(11)
O2 0.0521(12) 0.0447(11) 0.0527(12) 0.0104(10) 0.0020(10) 0.0028(10)
O3 0.1023(19) 0.0780(17) 0.0518(13) 0.0395(16) 0.0190(13) -0.0004(12)
N1 0.0381(13) 0.0393(12) 0.0393(12) 0.0079(11) 0.0008(10) -0.0005(10)
N2 0.0525(16) 0.0525(16) 0.0512(15) 0.0117(13) 0.0142(12) -0.0020(13)
C1 0.0425(17) 0.0411(16) 0.0451(17) 0.0006(14) -0.0010(14) -0.0031(13)
C2 0.0525(19) 0.0506(17) 0.0505(17) 0.0072(16) -0.0018(15) -0.0021(15)
C3 0.079(3) 0.069(2) 0.0535(19) 0.012(2) -0.0045(18) 0.0036(17)
C4 0.0401(16) 0.0387(15) 0.0488(16) -0.0008(13) 0.0000(14) -0.0013(13)
C5 0.0469(18) 0.0502(18) 0.063(2) 0.0154(15) 0.0029(16) 0.0032(16)
C6 0.0462(18) 0.057(2) 0.062(2) 0.0152(16) 0.0135(16) -0.0054(16)
C7 0.0442(17) 0.0475(17) 0.0470(16) 0.0034(14) 0.0074(14) -0.0038(14)
C8 0.0428(17) 0.0401(16) 0.0458(16) 0.0048(14) 0.0009(13) -0.0012(13)
C9 0.0345(15) 0.0358(15) 0.0448(16) 0.0003(12) 0.0017(13) -0.0063(12)
C10 0.0429(16) 0.0357(15) 0.0445(15) 0.0075(13) 0.0053(14) 0.0036(12)
C11 0.0481(18) 0.0411(16) 0.0452(16) 0.0044(14) -0.0006(15) 0.0094(14)
C12 0.078(3) 0.058(2) 0.059(2) -0.0067(19) -0.017(2) 0.0066(17)
C13 0.0487(18) 0.0513(19) 0.0478(17) 0.0016(16) 0.0054(15) -0.0057(15)
C14 0.0468(18) 0.0487(17) 0.0483(17) -0.0081(15) 0.0072(15) -0.0057(15)
C15 0.055(2) 0.065(2) 0.0562(19) 0.0013(18) 0.0127(17) -0.0008(17)
C16 0.076(3) 0.082(3) 0.059(2) -0.001(2) 0.0270(19) -0.009(2)
C17 0.090(3) 0.081(3) 0.050(2) -0.016(2) 0.014(2) -0.0046(19)
C18 0.087(3) 0.077(3) 0.054(2) -0.002(2) 0.001(2) 0.0078(19)
C19 0.065(2) 0.061(2) 0.0579(19) 0.0035(18) 0.0073(18) -0.0039(17)

loop_
_atom_type_symbol
_atom_type_description
_atom_type_scat_dispersion_real
_atom_type_scat_dispersion_imag
_atom_type_scat_source
C C 0.0033 0.0016 'International Tables Vol C Tables 4.2.6.8 and 6.1.1.4'
H H 0.0000 0.0000 'International Tables Vol C Tables 4.2.6.8 and 6.1.1.4'
N N 0.0061 0.0033 'International Tables Vol C Tables 4.2.6.8 and 6.1.1.4'
O O 0.0106 0.0060 'International Tables Vol C Tables 4.2.6.8 and 6.1.1.4'
F F 0.0171 0.0103 'International Tables Vol C Tables 4.2.6.8 and 6.1.1.4'
I I -0.4742 1.8119 'International Tables Vol C Tables 4.2.6.8 and 6.1.1.4'

loop_
_geom_angle_atom_site_label_1
_geom_angle_atom_site_label_2
_geom_angle_atom_site_label_3
_geom_angle
C4 O2 C2 112.6(2)
C1 N1 C9 120.9(2)
C1 N1 C10 118.3(2)
C9 N1 C10 120.7(2)
C13 N2 C7 128.5(2)
C13 N2 H2 115.8
C7 N2 H2 115.8
O1 C1 N1 122.7(3)
O1 C1 C2 122.3(2)
N1 C1 C2 114.9(2)
O2 C2 C3 107.9(2)
O2 C2 C1 109.9(2)
C3 C2 C1 113.2(3)
O2 C2 H2A 108.6
C3 C2 H2A 108.6
C1 C2 H2A 108.6
C2 C3 H3A 109.5
C2 C3 H3B 109.5
H3A C3 H3B 109.5
C2 C3 H3C 109.5
H3A C3 H3C 109.5
H3B C3 H3C 109.5
O2 C4 C5 119.3(3)
O2 C4 C9 119.8(2)
C5 C4 C9 120.8(3)
C6 C5 C4 117.7(3)
C6 C5 H5 121.1
C4 C5 H5 121.1
F1 C6 C5 118.5(3)
F1 C6 C7 117.8(3)
C5 C6 C7 123.7(3)
C6 C7 C8 117.6(3)
C6 C7 N2 117.6(3)
C8 C7 N2 124.7(3)
C7 C8 C9 120.2(3)
C7 C8 H8 119.9
C9 C8 H8 119.9
C4 C9 C8 119.9(3)
C4 C9 N1 118.0(2)
C8 C9 N1 122.0(2)
N1 C10 C11 112.7(2)
N1 C10 H10A 109.1
C11 C10 H10A 109.1
N1 C10 H10B 109.1
C11 C10 H10B 109.1
H10A C10 H10B 107.8
C12 C11 C10 179.8(4)
C11 C12 H12 180.0
O3 C13 N2 122.6(3)
O3 C13 C14 119.8(3)
N2 C13 C14 117.6(3)
C15 C14 C19 115.8(3)
C15 C14 C13 126.9(3)
C19 C14 C13 117.3(3)
F2 C15 C16 116.5(3)
F2 C15 C14 119.9(3)
C16 C15 C14 123.6(3)
C17 C16 C15 118.7(3)
C17 C16 H16 120.7
C15 C16 H16 120.7
C16 C17 C18 120.3(3)
C16 C17 H17 119.9
C18 C17 H17 119.9
C17 C18 C19 119.3(4)
C17 C18 H18 120.3
C19 C18 H18 120.3
C14 C19 C18 122.3(3)
C14 C19 H19 118.9
C18 C19 H19 118.9

loop_
_geom_bond_atom_site_label_1
_geom_bond_atom_site_label_2
_geom_bond_distance
F1 C6 1.365(3)
F2 C15 1.360(4)
O1 C1 1.216(3)
O2 C4 1.374(3)
O2 C2 1.449(3)
O3 C13 1.218(3)
N1 C1 1.372(3)
N1 C9 1.418(3)
N1 C10 1.461(3)
N2 C13 1.342(4)
N2 C7 1.411(3)
N2 H2 0.8600
C1 C2 1.519(4)
C2 C3 1.481(4)
C2 H2A 0.9800
C3 H3A 0.9600
C3 H3B 0.9600
C3 H3C 0.9600
C4 C5 1.375(4)
C4 C9 1.385(4)
C5 C6 1.370(4)
C5 H5 0.9300
C6 C7 1.376(4)
C7 C8 1.386(4)
C8 C9 1.387(4)
C8 H8 0.9300
C10 C11 1.467(4)
C10 H10A 0.9700
C10 H10B 0.9700
C11 C12 1.169(4)
C12 H12 0.9300
C13 C14 1.498(4)
C14 C15 1.374(4)
C14 C19 1.379(4)
C15 C16 1.372(4)
C16 C17 1.364(5)
C16 H16 0.9300
C17 C18 1.371(5)
C17 H17 0.9300
C18 C19 1.380(5)
C18 H18 0.9300
C19 H19 0.9300

loop_
_geom_hbond_atom_site_label_D
_geom_hbond_atom_site_label_H
_geom_hbond_atom_site_label_A
_geom_hbond_site_symmetry_A
_geom_hbond_distance_DH
_geom_hbond_distance_HA
_geom_hbond_distance_DA
_geom_hbond_angle_DHA
C12 H12 O3 8_765 0.93 2.22 3.104(4) 159

loop_
_geom_torsion_atom_site_label_1
_geom_torsion_atom_site_label_2
_geom_torsion_atom_site_label_3
_geom_torsion_atom_site_label_4
_geom_torsion
C9 N1 C1 O1 179.8(3)
C10 N1 C1 O1 -3.6(4)
C9 N1 C1 C2 -3.0(4)
C10 N1 C1 C2 173.6(2)
C4 O2 C2 C3 -179.8(3)
C4 O2 C2 C1 -55.9(3)
O1 C1 C2 O2 -143.6(3)
N1 C1 C2 O2 39.1(3)
O1 C1 C2 C3 -22.9(4)
N1 C1 C2 C3 159.8(3)
C2 O2 C4 C5 -145.0(3)
C2 O2 C4 C9 37.2(3)
O2 C4 C5 C6 -178.2(3)
C9 C4 C5 C6 -0.4(4)
C4 C5 C6 F1 179.1(3)
C4 C5 C6 C7 -0.8(5)
F1 C6 C7 C8 -178.7(3)
C5 C6 C7 C8 1.2(5)
F1 C6 C7 N2 -1.9(4)
C5 C6 C7 N2 177.9(3)
C13 N2 C7 C6 175.8(3)
C13 N2 C7 C8 -7.6(5)
C6 C7 C8 C9 -0.4(4)
N2 C7 C8 C9 -176.9(3)
O2 C4 C9 C8 178.9(2)
C5 C4 C9 C8 1.1(4)
O2 C4 C9 N1 0.7(4)
C5 C4 C9 N1 -177.0(2)
C7 C8 C9 C4 -0.7(4)
C7 C8 C9 N1 177.4(3)
C1 N1 C9 C4 -18.4(4)
C10 N1 C9 C4 165.1(2)
C1 N1 C9 C8 163.5(3)
C10 N1 C9 C8 -13.1(4)
C1 N1 C10 C11 119.1(3)
C9 N1 C10 C11 -64.3(3)
N1 C10 C11 C12 -9E1(10)
C7 N2 C13 O3 -5.3(5)
C7 N2 C13 C14 172.9(3)
O3 C13 C14 C15 -173.0(3)
N2 C13 C14 C15 8.7(5)
O3 C13 C14 C19 8.4(4)
N2 C13 C14 C19 -169.9(3)
C19 C14 C15 F2 -179.3(3)
C13 C14 C15 F2 2.1(5)
C19 C14 C15 C16 0.3(5)
C13 C14 C15 C16 -178.3(3)
F2 C15 C16 C17 179.1(3)
C14 C15 C16 C17 -0.5(6)
C15 C16 C17 C18 0.5(6)
C16 C17 C18 C19 -0.3(6)
C15 C14 C19 C18 -0.1(5)
C13 C14 C19 C18 178.6(3)
C17 C18 C19 C14 0.1(5)
